data_7109347
loop_
_publ_author_name
'Fen Yang'
'Qi Zhou'
'Yiquan Zhang'
'Guang Zeng'
'Guanghua Li'
'Zhan Shi'
'Bingwu Wang'
'Shouhua Feng'

_publ_section_title
;
 Inspiration from old molecules: field-induced slow magnetic relaxation in
 three air-stable tetrahedral cobalt(II) compounds
;
_journal_name_full Chem.Commun.
_journal_page_first 5289
_journal_paper_doi 10.1039/c3cc00277b
_journal_volume 49
_journal_year 2013
_chemical_formula_moiety 'C39 H32 Cl2 Co O P2'
_chemical_formula_sum 'C39 H32 Cl2 Co O P2'
_chemical_formula_weight 708.42
_chemical_melting_point ?
_chemical_name_systematic
;
?
;
_space_group_IT_number 14
_symmetry_cell_setting monoclinic
_symmetry_space_group_name_Hall '-P 2ybc'
_symmetry_space_group_name_H-M 'P 1 21/c 1'
_atom_sites_solution_hydrogens geom
_atom_sites_solution_primary direct
_atom_sites_solution_secondary difmap
_audit_creation_method SHELXL-97
_cell_angle_alpha 90.00
_cell_angle_beta 111.06(3)
_cell_angle_gamma 90.00
_cell_formula_units_Z 8
_cell_length_a 17.021(3)
_cell_length_b 10.623(2)
_cell_length_c 40.440(11)
_cell_measurement_reflns_used 2869
_cell_measurement_temperature 293(2)
_cell_measurement_theta_max 27.47
_cell_measurement_theta_min 3.12
_cell_volume 6824(3)
_computing_cell_refinement Process-auto
_computing_data_collection Process-auto
_computing_data_reduction Process-auto
_computing_structure_refinement 'SHELXL-97 (Sheldrick, 1997)'
_computing_structure_solution 'SHELXS-97 (Sheldrick, 1990)'
_diffrn_ambient_temperature 293(2)
_diffrn_detector_area_resol_mean 10.0
_diffrn_measured_fraction_theta_full 0.990
_diffrn_measured_fraction_theta_max 0.990
_diffrn_measurement_device_type 'Rigaku RAXIS-RAPID'
_diffrn_measurement_method omega-scan
_diffrn_radiation_monochromator graphite
_diffrn_radiation_source 'fine-focus sealed tube'
_diffrn_radiation_type MoK\a
_diffrn_radiation_wavelength 0.71073
_diffrn_reflns_av_R_equivalents 0.1209
_diffrn_reflns_av_sigmaI/netI 0.1082
_diffrn_reflns_limit_h_max 22
_diffrn_reflns_limit_h_min -22
_diffrn_reflns_limit_k_max 13
_diffrn_reflns_limit_k_min -13
_diffrn_reflns_limit_l_max 51
_diffrn_reflns_limit_l_min -52
_diffrn_reflns_number 61883
_diffrn_reflns_theta_full 27.43
_diffrn_reflns_theta_max 27.43
_diffrn_reflns_theta_min 3.02
_diffrn_standards_decay_% 0
_diffrn_standards_interval_count 0
_diffrn_standards_interval_time 0
_diffrn_standards_number 0
_exptl_absorpt_coefficient_mu 0.784
_exptl_absorpt_correction_T_max 1.0000
_exptl_absorpt_correction_T_min 0.9241
_exptl_absorpt_correction_type empirical
_exptl_absorpt_process_details Process-auto
_exptl_crystal_colour blue
_exptl_crystal_density_diffrn 1.379
_exptl_crystal_density_meas ?
_exptl_crystal_density_method 'not measured'
_exptl_crystal_description block
_exptl_crystal_F_000 2920
_exptl_crystal_size_max 0.27
_exptl_crystal_size_mid 0.26
_exptl_crystal_size_min 0.24
_refine_diff_density_max 0.403
_refine_diff_density_min -0.345
_refine_diff_density_rms 0.068
_refine_ls_extinction_method none
_refine_ls_goodness_of_fit_ref 0.969
_refine_ls_hydrogen_treatment mixed
_refine_ls_matrix_type full
_refine_ls_number_parameters 815
_refine_ls_number_reflns 15403
_refine_ls_number_restraints 0
_refine_ls_restrained_S_all 0.969
_refine_ls_R_factor_all 0.1476
_refine_ls_R_factor_gt 0.0560
_refine_ls_shift/su_max 0.001
_refine_ls_shift/su_mean 0.000
_refine_ls_structure_factor_coef Fsqd
_refine_ls_weighting_details 'calc w=1/[\s^2^(Fo^2^)+(0.0441P)^2^+0.0000P] where P=(Fo^2^+2Fc^2^)/3'
_refine_ls_weighting_scheme calc
_refine_ls_wR_factor_gt 0.1008
_refine_ls_wR_factor_ref 0.1256
_reflns_number_gt 7315
_reflns_number_total 15403
_reflns_threshold_expression >2sigma(I)
_cod_data_source_file c3cc00277b.txt
_cod_data_source_block compound-3
_cod_depositor_comments
;
The following automatic conversions were performed:

'_chemical_melting_point' value 'not measured' was changed to '?' -
the value is undefined or not given.

Automatic conversion script
Id: cif_fix_values 1891 2012-01-12 08:04:46Z andrius 

The following automatic conversions were performed:

'_exptl_crystal_density_meas' value 'none' was changed to '?' - the
value is perceived as not measured.

Automatic conversion script
Id: cif_fix_values 3008 2015-01-20 13:52:24Z robertas 

2018-03-04
Z value and formula fixed to values more according to usual
chemical conventions.                 miguel
;
_cod_original_formula_sum 'C312 H256 Cl16 Co8 O8 P16'
_cod_original_formula_weight 5667.33
_cod_original_formula_moiety 'C312 H256 Cl16 Co8 O8 P16'
_cod_original_formula_units_Z 1
_cod_original_sg_symbol_H-M P21/c
_cod_database_code 7109347

loop_
_symmetry_equiv_pos_as_xyz
'x, y, z'
'-x, y+1/2, -z+1/2'
'-x, -y, -z'
'x, -y-1/2, z-1/2'

loop_
_atom_site_label
_atom_site_type_symbol
_atom_site_fract_x
_atom_site_fract_y
_atom_site_fract_z
_atom_site_U_iso_or_equiv
_atom_site_adp_type
_atom_site_occupancy
_atom_site_symmetry_multiplicity
_atom_site_calc_flag
_atom_site_refinement_flags
Co1 Co 0.21251(3) -0.43368(5) -0.116458(12) 0.03464(14) Uani 1 1 d .
Cl1 Cl 0.15714(6) -0.30076(11) -0.16194(3) 0.0507(3) Uani 1 1 d .
Cl2 Cl 0.31991(7) -0.36544(14) -0.07055(3) 0.0730(4) Uani 1 1 d .
P1 P 0.09799(6) -0.47556(10) -0.09713(2) 0.0339(3) Uani 1 1 d .
P2 P 0.25796(6) -0.61534(11) -0.13980(2) 0.0341(3) Uani 1 1 d .
O1 O 0.08088(13) -0.6074(3) -0.16097(6) 0.0350(6) Uani 1 1 d .
C1 C 0.1082(2) -0.6101(4) -0.06825(9) 0.0370(10) Uani 1 1 d .
C2 C 0.0449(2) -0.6966(4) -0.07289(10) 0.0461(11) Uani 1 1 d .
H2A H -0.0047 -0.6901 -0.0925 0.055 Uiso 1 1 calc R
C3 C 0.0541(3) -0.7932(5) -0.04869(11) 0.0549(12) Uani 1 1 d .
H3A H 0.0111 -0.8515 -0.0522 0.066 Uiso 1 1 calc R
C4 C 0.1259(3) -0.8027(5) -0.01991(11) 0.0557(12) Uani 1 1 d .
H4A H 0.1319 -0.8674 -0.0037 0.067 Uiso 1 1 calc R
C5 C 0.1900(3) -0.7168(5) -0.01455(11) 0.0667(15) Uani 1 1 d .
H5A H 0.2390 -0.7235 0.0053 0.080 Uiso 1 1 calc R
C6 C 0.1817(2) -0.6212(5) -0.03849(11) 0.0585(13) Uani 1 1 d .
H6A H 0.2252 -0.5638 -0.0348 0.070 Uiso 1 1 calc R
C7 C 0.0776(2) -0.3470(4) -0.07168(9) 0.0372(10) Uani 1 1 d .
C8 C 0.1010(3) -0.2268(4) -0.07707(10) 0.0476(11) Uani 1 1 d .
H8A H 0.1281 -0.2139 -0.0931 0.057 Uiso 1 1 calc R
C9 C 0.0850(3) -0.1243(5) -0.05893(12) 0.0650(14) Uani 1 1 d .
H9A H 0.0994 -0.0432 -0.0634 0.078 Uiso 1 1 calc R
C10 C 0.0476(3) -0.1449(5) -0.03431(12) 0.0638(14) Uani 1 1 d .
H10A H 0.0382 -0.0774 -0.0216 0.077 Uiso 1 1 calc R
C11 C 0.0243(3) -0.2633(5) -0.02844(11) 0.0585(14) Uani 1 1 d .
H11A H -0.0021 -0.2756 -0.0122 0.070 Uiso 1 1 calc R
C12 C 0.0398(2) -0.3656(5) -0.04668(10) 0.0523(12) Uani 1 1 d .
H12A H 0.0249 -0.4463 -0.0422 0.063 Uiso 1 1 calc R
C13 C -0.0002(2) -0.4970(4) -0.13481(9) 0.0339(9) Uani 1 1 d .
C14 C -0.0778(2) -0.4477(4) -0.13646(10) 0.0421(11) Uani 1 1 d .
H14A H -0.0832 -0.4096 -0.1167 0.050 Uiso 1 1 calc R
C15 C -0.1461(2) -0.4561(4) -0.16773(11) 0.0518(12) Uani 1 1 d .
H15A H -0.1978 -0.4243 -0.1687 0.062 Uiso 1 1 calc R
C16 C -0.1397(2) -0.5107(4) -0.19766(10) 0.0517(12) Uani 1 1 d .
H16A H -0.1868 -0.5143 -0.2184 0.062 Uiso 1 1 calc R
C17 C -0.0629(2) -0.5608(4) -0.19725(9) 0.0372(10) Uani 1 1 d .
C18 C 0.0033(2) -0.5545(4) -0.16519(9) 0.0313(9) Uani 1 1 d .
C19 C -0.0559(2) -0.6218(4) -0.23027(9) 0.0394(10) Uani 1 1 d .
C20 C 0.0376(2) -0.6408(4) -0.22425(9) 0.0375(10) Uani 1 1 d .
C21 C 0.0646(3) -0.6693(5) -0.25220(10) 0.0587(14) Uani 1 1 d .
H21A H 0.0250 -0.6778 -0.2750 0.070 Uiso 1 1 calc R
C22 C 0.1493(3) -0.6852(5) -0.24669(10) 0.0649(15) Uani 1 1 d .
H22A H 0.1657 -0.7051 -0.2657 0.078 Uiso 1 1 calc R
C23 C 0.2092(3) -0.6716(4) -0.21325(10) 0.0519(12) Uani 1 1 d .
H23A H 0.2659 -0.6798 -0.2098 0.062 Uiso 1 1 calc R
C24 C 0.1852(2) -0.6458(4) -0.18480(9) 0.0359(10) Uani 1 1 d .
C25 C 0.0993(2) -0.6323(4) -0.19108(9) 0.0340(9) Uani 1 1 d .
C26 C -0.1018(3) -0.7500(5) -0.23751(11) 0.0625(14) Uani 1 1 d .
H26A H -0.0760 -0.8054 -0.2178 0.094 Uiso 1 1 calc R
H26B H -0.0980 -0.7865 -0.2586 0.094 Uiso 1 1 calc R
H26C H -0.1599 -0.7379 -0.2406 0.094 Uiso 1 1 calc R
C27 C -0.0959(2) -0.5346(5) -0.26284(10) 0.0551(13) Uani 1 1 d .
H27A H -0.0661 -0.4559 -0.2588 0.083 Uiso 1 1 calc R
H27B H -0.1539 -0.5197 -0.2662 0.083 Uiso 1 1 calc R
H27C H -0.0922 -0.5742 -0.2836 0.083 Uiso 1 1 calc R
C28 C 0.2666(2) -0.7631(4) -0.11570(10) 0.0395(10) Uani 1 1 d .
C29 C 0.2371(2) -0.8767(5) -0.13165(11) 0.0513(12) Uani 1 1 d .
H29A H 0.2089 -0.8798 -0.1560 0.062 Uiso 1 1 calc R
C30 C 0.2489(3) -0.9867(5) -0.11201(13) 0.0631(14) Uani 1 1 d .
H30A H 0.2285 -1.0628 -0.1232 0.076 Uiso 1 1 calc R
C31 C 0.2902(3) -0.9833(5) -0.07631(14) 0.0696(15) Uani 1 1 d .
H31A H 0.2979 -1.0569 -0.0631 0.083 Uiso 1 1 calc R
C32 C 0.3205(4) -0.8707(6) -0.05984(13) 0.0830(17) Uani 1 1 d .
H32A H 0.3491 -0.8686 -0.0355 0.100 Uiso 1 1 calc R
C33 C 0.3087(3) -0.7607(5) -0.07934(11) 0.0600(13) Uani 1 1 d .
H33A H 0.3291 -0.6849 -0.0680 0.072 Uiso 1 1 calc R
C34 C 0.3592(2) -0.5960(4) -0.14471(9) 0.0337(9) Uani 1 1 d .
C35 C 0.3826(2) -0.4766(4) -0.15086(10) 0.0448(11) Uani 1 1 d .
H35A H 0.3468 -0.4091 -0.1522 0.054 Uiso 1 1 calc R
C36 C 0.4592(2) -0.4557(5) -0.15518(10) 0.0511(12) Uani 1 1 d .
H36A H 0.4740 -0.3752 -0.1598 0.061 Uiso 1 1 calc R
C37 C 0.5126(2) -0.5557(5) -0.15244(10) 0.0539(13) Uani 1 1 d .
H37A H 0.5643 -0.5419 -0.1548 0.065 Uiso 1 1 calc R
C38 C 0.4909(2) -0.6754(5) -0.14623(11) 0.0550(13) Uani 1 1 d .
H38A H 0.5275 -0.7421 -0.1445 0.066 Uiso 1 1 calc R
C39 C 0.4139(2) -0.6965(4) -0.14249(10) 0.0482(11) Uani 1 1 d .
H39A H 0.3988 -0.7776 -0.1385 0.058 Uiso 1 1 calc R
Co2 Co 0.70891(3) -1.15003(5) -0.119395(12) 0.03272(14) Uani 1 1 d .
Cl3 Cl 0.65207(6) -1.28295(11) -0.16472(3) 0.0504(3) Uani 1 1 d .
Cl4 Cl 0.81805(7) -1.22259(14) -0.07541(3) 0.0687(4) Uani 1 1 d .
P3 P 0.59792(6) -1.11048(10) -0.09780(2) 0.0319(2) Uani 1 1 d .
P4 P 0.75423(6) -0.96853(11) -0.14262(2) 0.0337(2) Uani 1 1 d .
O2 O 0.57776(13) -0.9791(3) -0.16222(6) 0.0357(7) Uani 1 1 d .
C40 C 0.7641(2) -0.8212(4) -0.11865(10) 0.0351(10) Uani 1 1 d .
C41 C 0.8047(3) -0.8227(5) -0.08237(11) 0.0625(13) Uani 1 1 d .
H41A H 0.8241 -0.8985 -0.0709 0.075 Uiso 1 1 calc R
C42 C 0.8167(3) -0.7130(6) -0.06303(13) 0.0763(16) Uani 1 1 d .
H42A H 0.8442 -0.7154 -0.0386 0.092 Uiso 1 1 calc R
C43 C 0.7883(3) -0.6001(5) -0.07964(14) 0.0662(14) Uani 1 1 d .
H43A H 0.7971 -0.5263 -0.0664 0.079 Uiso 1 1 calc R
C44 C 0.7474(3) -0.5964(5) -0.11529(14) 0.0638(14) Uani 1 1 d .
H44A H 0.7279 -0.5202 -0.1266 0.077 Uiso 1 1 calc R
C45 C 0.7348(3) -0.7074(4) -0.13492(11) 0.0506(11) Uani 1 1 d .
H45A H 0.7062 -0.7048 -0.1593 0.061 Uiso 1 1 calc R
C46 C 0.8559(2) -0.9881(4) -0.14774(9) 0.0340(9) Uani 1 1 d .
C47 C 0.9107(2) -0.8894(4) -0.14502(10) 0.0461(11) Uani 1 1 d .
H47A H 0.8956 -0.8080 -0.1413 0.055 Uiso 1 1 calc R
C48 C 0.9888(2) -0.9119(5) -0.14785(10) 0.0517(12) Uani 1 1 d .
H48A H 1.0263 -0.8457 -0.1453 0.062 Uiso 1 1 calc R
C49 C 1.0104(2) -1.0303(5) -0.15437(10) 0.0500(12) Uani 1 1 d .
H49A H 1.0621 -1.0444 -0.1567 0.060 Uiso 1 1 calc R
C50 C 0.9558(2) -1.1294(5) -0.15748(10) 0.0500(12) Uani 1 1 d .
H50A H 0.9706 -1.2100 -0.1620 0.060 Uiso 1 1 calc R
C51 C 0.8790(2) -1.1089(4) -0.15382(9) 0.0444(11) Uani 1 1 d .
H51A H 0.8428 -1.1761 -0.1554 0.053 Uiso 1 1 calc R
C52 C 0.6801(2) -0.9392(4) -0.18717(9) 0.0360(10) Uani 1 1 d .
C53 C 0.7021(2) -0.9131(4) -0.21633(10) 0.0525(13) Uani 1 1 d .
H53A H 0.7585 -0.9043 -0.2136 0.063 Uiso 1 1 calc R
C54 C 0.6407(3) -0.9003(5) -0.24929(10) 0.0646(15) Uani 1 1 d .
H54A H 0.6558 -0.8809 -0.2686 0.078 Uiso 1 1 calc R
C55 C 0.5558(2) -0.9162(5) -0.25412(10) 0.0556(13) Uani 1 1 d .
H55A H 0.5152 -0.9077 -0.2767 0.067 Uiso 1 1 calc R
C56 C 0.5310(2) -0.9445(4) -0.22559(9) 0.0384(10) Uani 1 1 d .
C57 C 0.5938(2) -0.9533(4) -0.19302(9) 0.0339(9) Uani 1 1 d .
C58 C 0.4381(2) -0.9643(4) -0.23060(9) 0.0391(10) Uani 1 1 d .
C59 C 0.4322(2) -1.0246(4) -0.19724(9) 0.0379(10) Uani 1 1 d .
C60 C 0.3574(2) -1.0762(4) -0.19621(10) 0.0483(12) Uani 1 1 d .
H60A H 0.3096 -1.0741 -0.2167 0.058 Uiso 1 1 calc R
C61 C 0.3512(2) -1.1302(5) -0.16610(11) 0.0541(13) Uani 1 1 d .
H61A H 0.2999 -1.1614 -0.1664 0.065 Uiso 1 1 calc R
C62 C 0.4213(2) -1.1373(4) -0.13569(10) 0.0434(11) Uani 1 1 d .
H62A H 0.4173 -1.1739 -0.1155 0.052 Uiso 1 1 calc R
C63 C 0.4983(2) -1.0900(4) -0.13499(9) 0.0325(9) Uani 1 1 d .
C64 C 0.5005(2) -1.0319(4) -0.16575(9) 0.0324(9) Uani 1 1 d .
C65 C 0.3934(3) -0.8354(4) -0.23695(10) 0.0580(13) Uani 1 1 d .
H65A H 0.4195 -0.7821 -0.2168 0.087 Uiso 1 1 calc R
H65B H 0.3351 -0.8469 -0.2403 0.087 Uiso 1 1 calc R
H65C H 0.3979 -0.7971 -0.2577 0.087 Uiso 1 1 calc R
C66 C 0.3969(2) -1.0506(5) -0.26299(9) 0.0590(14) Uani 1 1 d .
H66A H 0.4267 -1.1292 -0.2594 0.089 Uiso 1 1 calc R
H66B H 0.3991 -1.0105 -0.2839 0.089 Uiso 1 1 calc R
H66C H 0.3392 -1.0658 -0.2658 0.089 Uiso 1 1 calc R
C67 C 0.5827(2) -1.2403(4) -0.07132(9) 0.0350(9) Uani 1 1 d .
C68 C 0.6121(2) -1.3584(4) -0.07553(10) 0.0482(11) Uani 1 1 d .
H68A H 0.6353 -1.3710 -0.0929 0.058 Uiso 1 1 calc R
C69 C 0.6076(3) -1.4575(5) -0.05429(12) 0.0666(14) Uani 1 1 d .
H69A H 0.6275 -1.5365 -0.0575 0.080 Uiso 1 1 calc R
C70 C 0.5738(3) -1.4399(5) -0.02839(12) 0.0646(14) Uani 1 1 d .
H70A H 0.5720 -1.5064 -0.0137 0.078 Uiso 1 1 calc R
C71 C 0.5430(3) -1.3249(5) -0.02428(11) 0.0609(14) Uani 1 1 d .
H71A H 0.5184 -1.3142 -0.0073 0.073 Uiso 1 1 calc R
C72 C 0.5478(2) -1.2240(4) -0.04504(10) 0.0488(11) Uani 1 1 d .
H72A H 0.5279 -1.1454 -0.0416 0.059 Uiso 1 1 calc R
C73 C 0.6089(2) -0.9774(4) -0.06853(9) 0.0369(10) Uani 1 1 d .
C74 C 0.5454(3) -0.8921(5) -0.07148(11) 0.0564(13) Uani 1 1 d .
H74A H 0.4942 -0.8981 -0.0903 0.068 Uiso 1 1 calc R
C75 C 0.5582(3) -0.7978(5) -0.04643(13) 0.0795(17) Uani 1 1 d .
H75A H 0.5152 -0.7405 -0.0487 0.095 Uiso 1 1 calc R
C76 C 0.6322(3) -0.7869(5) -0.01851(12) 0.0660(14) Uani 1 1 d .
H76A H 0.6402 -0.7224 -0.0021 0.079 Uiso 1 1 calc R
C77 C 0.6945(3) -0.8726(5) -0.01507(12) 0.0693(15) Uani 1 1 d .
H77A H 0.7445 -0.8677 0.0044 0.083 Uiso 1 1 calc R
C78 C 0.6848(3) -0.9657(5) -0.03974(10) 0.0568(13) Uani 1 1 d .
H78A H 0.7288 -1.0212 -0.0373 0.068 Uiso 1 1 calc R

loop_
_atom_site_aniso_label
_atom_site_aniso_U_11
_atom_site_aniso_U_22
_atom_site_aniso_U_33
_atom_site_aniso_U_23
_atom_site_aniso_U_13
_atom_site_aniso_U_12
Co1 0.0292(3) 0.0390(4) 0.0346(3) -0.0042(3) 0.0100(2) -0.0019(3)
Cl1 0.0533(6) 0.0490(8) 0.0511(6) 0.0117(5) 0.0201(5) 0.0040(6)
Cl2 0.0479(7) 0.0985(12) 0.0595(7) -0.0314(7) 0.0033(6) -0.0152(7)
P1 0.0305(5) 0.0401(7) 0.0302(5) -0.0022(5) 0.0100(4) -0.0009(5)
P2 0.0272(5) 0.0383(7) 0.0349(5) -0.0026(5) 0.0087(4) 0.0009(5)
O1 0.0263(13) 0.050(2) 0.0276(13) -0.0032(12) 0.0083(11) 0.0017(12)
C1 0.036(2) 0.041(3) 0.036(2) 0.0000(19) 0.0146(18) 0.002(2)
C2 0.046(2) 0.043(3) 0.044(2) -0.003(2) 0.010(2) -0.006(2)
C3 0.059(3) 0.048(3) 0.057(3) 0.006(2) 0.020(2) -0.005(2)
C4 0.068(3) 0.051(3) 0.048(3) 0.017(2) 0.020(3) 0.005(3)
C5 0.056(3) 0.083(5) 0.046(3) 0.017(3) 0.001(2) -0.004(3)
C6 0.041(2) 0.074(4) 0.052(3) 0.019(3) 0.006(2) -0.011(2)
C7 0.029(2) 0.049(3) 0.031(2) -0.0079(19) 0.0078(17) 0.002(2)
C8 0.059(3) 0.045(3) 0.042(2) -0.005(2) 0.022(2) 0.003(2)
C9 0.073(3) 0.056(4) 0.067(3) -0.008(3) 0.026(3) 0.011(3)
C10 0.066(3) 0.060(4) 0.059(3) -0.024(3) 0.014(3) 0.021(3)
C11 0.055(3) 0.081(4) 0.045(3) -0.011(3) 0.024(2) 0.014(3)
C12 0.049(3) 0.063(4) 0.048(2) -0.005(2) 0.021(2) 0.005(2)
C13 0.031(2) 0.037(3) 0.034(2) 0.0006(18) 0.0117(17) -0.0058(18)
C14 0.036(2) 0.054(3) 0.041(2) -0.001(2) 0.019(2) 0.003(2)
C15 0.029(2) 0.069(4) 0.057(3) -0.005(2) 0.016(2) 0.006(2)
C16 0.033(2) 0.072(4) 0.043(2) -0.006(2) 0.005(2) -0.001(2)
C17 0.0257(19) 0.048(3) 0.035(2) -0.0035(19) 0.0067(17) 0.0000(19)
C18 0.0250(18) 0.036(3) 0.0319(19) 0.0008(18) 0.0085(17) 0.0002(17)
C19 0.027(2) 0.055(3) 0.029(2) -0.002(2) 0.0014(17) -0.003(2)
C20 0.034(2) 0.040(3) 0.034(2) -0.0058(19) 0.0066(18) 0.0013(19)
C21 0.050(3) 0.088(4) 0.032(2) -0.009(2) 0.008(2) 0.010(3)
C22 0.056(3) 0.107(5) 0.034(2) -0.010(3) 0.018(2) 0.017(3)
C23 0.042(2) 0.067(4) 0.050(3) -0.003(2) 0.021(2) 0.009(2)
C24 0.037(2) 0.044(3) 0.0263(19) -0.0054(18) 0.0102(17) 0.0026(19)
C25 0.034(2) 0.038(3) 0.0299(19) -0.0028(18) 0.0106(18) 0.0024(18)
C26 0.060(3) 0.066(4) 0.057(3) -0.020(3) 0.016(2) -0.021(3)
C27 0.044(2) 0.073(4) 0.044(2) 0.011(2) 0.011(2) 0.010(2)
C28 0.036(2) 0.042(3) 0.042(2) -0.002(2) 0.0158(19) 0.004(2)
C29 0.046(3) 0.051(4) 0.053(3) -0.003(2) 0.012(2) -0.004(2)
C30 0.064(3) 0.041(4) 0.085(4) -0.001(3) 0.027(3) -0.009(3)
C31 0.090(4) 0.050(4) 0.075(4) 0.018(3) 0.038(3) 0.005(3)
C32 0.119(5) 0.070(5) 0.050(3) 0.019(3) 0.018(3) 0.005(4)
C33 0.077(3) 0.048(4) 0.045(3) -0.002(2) 0.009(2) -0.004(3)
C34 0.0260(19) 0.039(3) 0.035(2) -0.0011(19) 0.0099(17) 0.0009(18)
C35 0.043(2) 0.043(3) 0.054(3) 0.000(2) 0.024(2) 0.003(2)
C36 0.049(3) 0.047(3) 0.060(3) -0.006(2) 0.024(2) -0.007(2)
C37 0.032(2) 0.079(4) 0.053(3) -0.007(3) 0.018(2) 0.000(3)
C38 0.035(2) 0.061(4) 0.072(3) 0.006(3) 0.023(2) 0.010(2)
C39 0.040(2) 0.044(3) 0.062(3) 0.008(2) 0.019(2) 0.004(2)
Co2 0.0286(3) 0.0372(4) 0.0316(3) 0.0023(2) 0.0099(2) 0.0021(2)
Cl3 0.0548(6) 0.0505(8) 0.0457(6) -0.0126(5) 0.0180(5) -0.0044(6)
Cl4 0.0444(6) 0.0967(12) 0.0544(7) 0.0259(7) 0.0048(5) 0.0191(7)
P3 0.0304(5) 0.0354(7) 0.0295(5) 0.0008(5) 0.0102(4) 0.0030(5)
P4 0.0254(5) 0.0377(7) 0.0354(5) 0.0021(5) 0.0078(4) -0.0012(5)
O2 0.0259(13) 0.053(2) 0.0261(13) -0.0002(12) 0.0068(11) -0.0065(13)
C40 0.0258(19) 0.040(3) 0.042(2) 0.001(2) 0.0144(18) -0.0010(18)
C41 0.075(3) 0.051(4) 0.049(3) -0.001(2) 0.006(3) 0.002(3)
C42 0.099(4) 0.064(4) 0.053(3) -0.015(3) 0.012(3) -0.004(4)
C43 0.056(3) 0.048(4) 0.091(4) -0.028(3) 0.023(3) -0.010(3)
C44 0.062(3) 0.037(4) 0.089(4) 0.007(3) 0.023(3) 0.006(3)
C45 0.053(3) 0.043(3) 0.052(3) 0.003(2) 0.015(2) 0.008(2)
C46 0.0237(19) 0.044(3) 0.031(2) 0.0036(19) 0.0069(17) 0.0004(19)
C47 0.037(2) 0.042(3) 0.061(3) -0.003(2) 0.020(2) -0.005(2)
C48 0.034(2) 0.059(4) 0.062(3) -0.003(3) 0.017(2) -0.013(2)
C49 0.036(2) 0.068(4) 0.051(3) 0.007(2) 0.021(2) 0.009(2)
C50 0.049(3) 0.056(4) 0.051(3) 0.004(2) 0.025(2) 0.011(2)
C51 0.042(2) 0.048(3) 0.044(2) 0.001(2) 0.016(2) -0.002(2)
C52 0.032(2) 0.042(3) 0.032(2) 0.0039(18) 0.0087(18) -0.0011(19)
C53 0.043(2) 0.077(4) 0.040(2) 0.011(2) 0.017(2) -0.008(2)
C54 0.049(3) 0.110(5) 0.034(2) 0.015(3) 0.014(2) -0.009(3)
C55 0.044(3) 0.085(4) 0.032(2) 0.015(2) 0.006(2) 0.001(3)
C56 0.035(2) 0.046(3) 0.031(2) 0.0035(19) 0.0076(18) 0.0012(19)
C57 0.034(2) 0.039(3) 0.0286(19) 0.0025(18) 0.0107(18) 0.0004(18)
C58 0.033(2) 0.050(3) 0.030(2) 0.0056(19) 0.0068(18) 0.005(2)
C59 0.027(2) 0.049(3) 0.035(2) -0.0027(19) 0.0081(18) 0.0058(19)
C60 0.024(2) 0.071(4) 0.044(2) 0.005(2) 0.0042(19) 0.003(2)
C61 0.028(2) 0.079(4) 0.053(3) 0.000(3) 0.013(2) -0.007(2)
C62 0.036(2) 0.051(3) 0.048(2) 0.005(2) 0.021(2) 0.001(2)
C63 0.0270(19) 0.039(3) 0.0316(19) -0.0051(18) 0.0102(17) 0.0036(18)
C64 0.0256(19) 0.038(3) 0.033(2) -0.0012(18) 0.0101(17) 0.0044(18)
C65 0.058(3) 0.064(4) 0.048(3) 0.008(2) 0.014(2) 0.017(3)
C66 0.041(2) 0.092(5) 0.037(2) -0.002(2) 0.005(2) -0.010(3)
C67 0.032(2) 0.038(3) 0.033(2) 0.0010(18) 0.0082(17) 0.0001(19)
C68 0.056(3) 0.046(3) 0.053(3) 0.012(2) 0.032(2) 0.009(2)
C69 0.086(4) 0.042(3) 0.088(4) 0.012(3) 0.050(3) 0.008(3)
C70 0.074(3) 0.057(4) 0.070(3) 0.017(3) 0.036(3) -0.011(3)
C71 0.081(3) 0.063(4) 0.055(3) 0.004(3) 0.044(3) -0.012(3)
C72 0.057(3) 0.047(3) 0.053(3) -0.002(2) 0.031(2) 0.000(2)
C73 0.040(2) 0.039(3) 0.032(2) 0.0019(18) 0.0121(18) 0.004(2)
C74 0.053(3) 0.057(4) 0.045(2) -0.010(2) 0.001(2) 0.015(3)
C75 0.093(4) 0.064(4) 0.075(4) -0.020(3) 0.022(3) 0.026(3)
C76 0.093(4) 0.052(4) 0.048(3) -0.016(3) 0.019(3) 0.000(3)
C77 0.064(3) 0.080(5) 0.049(3) -0.015(3) 0.001(2) -0.007(3)
C78 0.050(3) 0.063(4) 0.048(3) -0.010(2) 0.007(2) 0.007(2)

loop_
_atom_type_symbol
_atom_type_description
_atom_type_scat_dispersion_real
_atom_type_scat_dispersion_imag
_atom_type_scat_source
C C 0.0033 0.0016 'International Tables Vol C Tables 4.2.6.8 and 6.1.1.4'
H H 0.0000 0.0000 'International Tables Vol C Tables 4.2.6.8 and 6.1.1.4'
Cl Cl 0.1484 0.1585 'International Tables Vol C Tables 4.2.6.8 and 6.1.1.4'
Co Co 0.3494 0.9721 'International Tables Vol C Tables 4.2.6.8 and 6.1.1.4'
O O 0.0106 0.0060 'International Tables Vol C Tables 4.2.6.8 and 6.1.1.4'
P P 0.1023 0.0942 'International Tables Vol C Tables 4.2.6.8 and 6.1.1.4'

loop_
_geom_angle_atom_site_label_1
_geom_angle_atom_site_label_2
_geom_angle_atom_site_label_3
_geom_angle
Cl2 Co1 Cl1 117.41(6)
Cl2 Co1 P1 108.21(5)
Cl1 Co1 P1 103.54(4)
Cl2 Co1 P2 107.98(5)
Cl1 Co1 P2 106.52(4)
P1 Co1 P2 113.33(4)
C1 P1 C7 102.78(18)
C1 P1 C13 106.64(18)
C7 P1 C13 105.20(17)
C1 P1 Co1 117.17(12)
C7 P1 Co1 112.95(13)
C13 P1 Co1 111.09(11)
C34 P2 C24 104.00(16)
C34 P2 C28 104.99(17)
C24 P2 C28 105.97(19)
C34 P2 Co1 113.92(14)
C24 P2 Co1 109.65(13)
C28 P2 Co1 117.23(12)
C25 O1 C18 118.3(3)
C2 C1 C6 118.4(4)
C2 C1 P1 123.3(3)
C6 C1 P1 118.1(3)
C1 C2 C3 120.8(4)
C1 C2 H2A 119.6
C3 C2 H2A 119.6
C4 C3 C2 120.0(4)
C4 C3 H3A 120.0
C2 C3 H3A 120.0
C3 C4 C5 120.3(4)
C3 C4 H4A 119.9
C5 C4 H4A 119.9
C6 C5 C4 120.2(4)
C6 C5 H5A 119.9
C4 C5 H5A 119.9
C5 C6 C1 120.3(4)
C5 C6 H6A 119.9
C1 C6 H6A 119.9
C8 C7 C12 118.8(4)
C8 C7 P1 118.8(3)
C12 C7 P1 122.4(3)
C7 C8 C9 121.2(4)
C7 C8 H8A 119.4
C9 C8 H8A 119.4
C10 C9 C8 119.0(5)
C10 C9 H9A 120.5
C8 C9 H9A 120.5
C11 C10 C9 120.7(4)
C11 C10 H10A 119.6
C9 C10 H10A 119.6
C10 C11 C12 120.3(4)
C10 C11 H11A 119.8
C12 C11 H11A 119.8
C11 C12 C7 119.9(4)
C11 C12 H12A 120.0
C7 C12 H12A 120.0
C18 C13 C14 117.5(3)
C18 C13 P1 118.3(3)
C14 C13 P1 123.9(3)
C15 C14 C13 119.3(3)
C15 C14 H14A 120.3
C13 C14 H14A 120.3
C14 C15 C16 121.6(4)
C14 C15 H15A 119.2
C16 C15 H15A 119.2
C15 C16 C17 121.0(4)
C15 C16 H16A 119.5
C17 C16 H16A 119.5
C18 C17 C16 115.7(3)
C18 C17 C19 123.3(3)
C16 C17 C19 121.0(3)
C17 C18 O1 121.0(3)
C17 C18 C13 124.8(3)
O1 C18 C13 114.2(3)
C17 C19 C20 108.6(3)
C17 C19 C26 110.3(3)
C20 C19 C26 109.9(4)
C17 C19 C27 109.9(3)
C20 C19 C27 109.0(3)
C26 C19 C27 109.1(3)
C25 C20 C21 116.4(3)
C25 C20 C19 122.0(3)
C21 C20 C19 121.6(3)
C22 C21 C20 121.4(4)
C22 C21 H21A 119.3
C20 C21 H21A 119.3
C23 C22 C21 120.3(4)
C23 C22 H22A 119.9
C21 C22 H22A 119.9
C22 C23 C24 120.2(4)
C22 C23 H23A 119.9
C24 C23 H23A 119.9
C23 C24 C25 118.2(3)
C23 C24 P2 124.6(3)
C25 C24 P2 117.0(2)
C20 C25 O1 122.2(3)
C20 C25 C24 123.5(3)
O1 C25 C24 114.3(3)
C19 C26 H26A 109.5
C19 C26 H26B 109.5
H26A C26 H26B 109.5
C19 C26 H26C 109.5
H26A C26 H26C 109.5
H26B C26 H26C 109.5
C19 C27 H27A 109.5
C19 C27 H27B 109.5
H27A C27 H27B 109.5
C19 C27 H27C 109.5
H27A C27 H27C 109.5
H27B C27 H27C 109.5
C29 C28 C33 118.5(4)
C29 C28 P2 123.9(3)
C33 C28 P2 117.5(3)
C28 C29 C30 121.2(4)
C28 C29 H29A 119.4
C30 C29 H29A 119.4
C31 C30 C29 119.9(5)
C31 C30 H30A 120.0
C29 C30 H30A 120.0
C30 C31 C32 119.9(5)
C30 C31 H31A 120.1
C32 C31 H31A 120.1
C31 C32 C33 120.4(5)
C31 C32 H32A 119.8
C33 C32 H32A 119.8
C32 C33 C28 120.2(5)
C32 C33 H33A 119.9
C28 C33 H33A 119.9
C35 C34 C39 119.1(3)
C35 C34 P2 118.1(3)
C39 C34 P2 122.9(3)
C34 C35 C36 120.8(4)
C34 C35 H35A 119.6
C36 C35 H35A 119.6
C37 C36 C35 119.2(4)
C37 C36 H36A 120.4
C35 C36 H36A 120.4
C38 C37 C36 121.1(4)
C38 C37 H37A 119.5
C36 C37 H37A 119.5
C37 C38 C39 119.7(4)
C37 C38 H38A 120.1
C39 C38 H38A 120.1
C38 C39 C34 120.1(4)
C38 C39 H39A 119.9
C34 C39 H39A 119.9
Cl4 Co2 Cl3 115.60(6)
Cl4 Co2 P3 108.39(4)
Cl3 Co2 P3 104.16(4)
Cl4 Co2 P4 107.61(5)
Cl3 Co2 P4 107.00(4)
P3 Co2 P4 114.30(4)
C73 P3 C67 102.12(17)
C73 P3 C63 107.00(17)
C67 P3 C63 106.70(17)
C73 P3 Co2 117.88(12)
C67 P3 Co2 112.39(13)
C63 P3 Co2 109.95(11)
C40 P4 C52 106.25(18)
C40 P4 C46 104.39(17)
C52 P4 C46 104.82(16)
C40 P4 Co2 117.78(12)
C52 P4 Co2 108.69(13)
C46 P4 Co2 113.91(14)
C64 O2 C57 118.0(3)
C41 C40 C45 118.3(4)
C41 C40 P4 118.3(3)
C45 C40 P4 123.5(3)
C42 C41 C40 120.7(5)
C42 C41 H41A 119.6
C40 C41 H41A 119.6
C43 C42 C41 120.4(5)
C43 C42 H42A 119.8
C41 C42 H42A 119.8
C44 C43 C42 120.0(5)
C44 C43 H43A 120.0
C42 C43 H43A 120.0
C43 C44 C45 119.7(5)
C43 C44 H44A 120.1
C45 C44 H44A 120.1
C40 C45 C44 120.9(4)
C40 C45 H45A 119.5
C44 C45 H45A 119.5
C47 C46 C51 119.3(3)
C47 C46 P4 123.0(3)
C51 C46 P4 117.7(3)
C46 C47 C48 120.0(4)
C46 C47 H47A 120.0
C48 C47 H47A 120.0
C49 C48 C47 120.4(4)
C49 C48 H48A 119.8
C47 C48 H48A 119.8
C48 C49 C50 120.1(4)
C48 C49 H49A 120.0
C50 C49 H49A 120.0
C49 C50 C51 120.1(4)
C49 C50 H50A 119.9
C51 C50 H50A 119.9
C50 C51 C46 120.1(4)
C50 C51 H51A 120.0
C46 C51 H51A 120.0
C53 C52 C57 117.5(3)
C53 C52 P4 125.0(3)
C57 C52 P4 117.3(3)
C54 C53 C52 120.0(4)
C54 C53 H53A 120.0
C52 C53 H53A 120.0
C53 C54 C55 120.8(4)
C53 C54 H54A 119.6
C55 C54 H54A 119.6
C56 C55 C54 121.0(4)
C56 C55 H55A 119.5
C54 C55 H55A 119.5
C57 C56 C55 116.5(3)
C57 C56 C58 121.9(3)
C55 C56 C58 121.6(3)
C56 C57 O2 122.5(3)
C56 C57 C52 124.1(3)
O2 C57 C52 113.4(3)
C59 C58 C56 109.4(3)
C59 C58 C65 109.5(3)
C56 C58 C65 108.9(4)
C59 C58 C66 110.2(3)
C56 C58 C66 109.0(3)
C65 C58 C66 109.8(3)
C64 C59 C60 115.0(3)
C64 C59 C58 122.4(3)
C60 C59 C58 122.6(3)
C61 C60 C59 123.1(4)
C61 C60 H60A 118.5
C59 C60 H60A 118.5
C62 C61 C60 119.7(4)
C62 C61 H61A 120.2
C60 C61 H61A 120.2
C61 C62 C63 120.4(4)
C61 C62 H62A 119.8
C63 C62 H62A 119.8
C62 C63 C64 117.7(3)
C62 C63 P3 124.1(3)
C64 C63 P3 118.0(3)
C59 C64 O2 121.5(3)
C59 C64 C63 124.1(3)
O2 C64 C63 114.4(3)
C58 C65 H65A 109.5
C58 C65 H65B 109.5
H65A C65 H65B 109.5
C58 C65 H65C 109.5
H65A C65 H65C 109.5
H65B C65 H65C 109.5
C58 C66 H66A 109.5
C58 C66 H66B 109.5
H66A C66 H66B 109.5
C58 C66 H66C 109.5
H66A C66 H66C 109.5
H66B C66 H66C 109.5
C68 C67 C72 118.4(4)
C68 C67 P3 118.6(3)
C72 C67 P3 122.8(3)
C69 C68 C67 120.8(4)
C69 C68 H68A 119.6
C67 C68 H68A 119.6
C70 C69 C68 120.1(5)
C70 C69 H69A 119.9
C68 C69 H69A 119.9
C71 C70 C69 119.9(4)
C71 C70 H70A 120.0
C69 C70 H70A 120.0
C70 C71 C72 120.8(4)
C70 C71 H71A 119.6
C72 C71 H71A 119.6
C71 C72 C67 119.9(4)
C71 C72 H72A 120.0
C67 C72 H72A 120.0
C74 C73 C78 118.2(4)
C74 C73 P3 124.2(3)
C78 C73 P3 117.5(3)
C73 C74 C75 119.9(4)
C73 C74 H74A 120.0
C75 C74 H74A 120.0
C76 C75 C74 121.5(5)
C76 C75 H75A 119.2
C74 C75 H75A 119.2
C75 C76 C77 118.8(5)
C75 C76 H76A 120.6
C77 C76 H76A 120.6
C76 C77 C78 121.3(4)
C76 C77 H77A 119.3
C78 C77 H77A 119.3
C77 C78 C73 120.2(4)
C77 C78 H78A 119.9
C73 C78 H78A 119.9

loop_
_geom_bond_atom_site_label_1
_geom_bond_atom_site_label_2
_geom_bond_distance
Co1 Cl2 2.2079(14)
Co1 Cl1 2.2403(13)
Co1 P1 2.3882(11)
Co1 P2 2.3955(12)
P1 C1 1.814(4)
P1 C7 1.817(4)
P1 C13 1.827(4)
P2 C34 1.816(3)
P2 C24 1.825(4)
P2 C28 1.826(4)
O1 C25 1.388(4)
O1 C18 1.388(4)
C1 C2 1.377(5)
C1 C6 1.394(5)
C2 C3 1.388(5)
C2 H2A 0.9300
C3 C4 1.354(5)
C3 H3A 0.9300
C4 C5 1.379(6)
C4 H4A 0.9300
C5 C6 1.374(6)
C5 H5A 0.9300
C6 H6A 0.9300
C7 C8 1.378(5)
C7 C12 1.394(5)
C8 C9 1.394(6)
C8 H8A 0.9300
C9 C10 1.378(6)
C9 H9A 0.9300
C10 C11 1.365(6)
C10 H10A 0.9300
C11 C12 1.391(6)
C11 H11A 0.9300
C12 H12A 0.9300
C13 C18 1.392(4)
C13 C14 1.399(5)
C14 C15 1.379(5)
C14 H14A 0.9300
C15 C16 1.382(5)
C15 H15A 0.9300
C16 C17 1.406(5)
C16 H16A 0.9300
C17 C18 1.380(4)
C17 C19 1.527(5)
C19 C20 1.535(5)
C19 C26 1.545(6)
C19 C27 1.553(5)
C20 C25 1.378(4)
C20 C21 1.398(5)
C21 C22 1.387(5)
C21 H21A 0.9300
C22 C23 1.378(5)
C22 H22A 0.9300
C23 C24 1.380(4)
C23 H23A 0.9300
C24 C25 1.398(4)
C26 H26A 0.9600
C26 H26B 0.9600
C26 H26C 0.9600
C27 H27A 0.9600
C27 H27B 0.9600
C27 H27C 0.9600
C28 C29 1.375(6)
C28 C33 1.385(5)
C29 C30 1.387(6)
C29 H29A 0.9300
C30 C31 1.360(6)
C30 H30A 0.9300
C31 C32 1.376(7)
C31 H31A 0.9300
C32 C33 1.384(6)
C32 H32A 0.9300
C33 H33A 0.9300
C34 C35 1.379(5)
C34 C39 1.398(5)
C35 C36 1.394(5)
C35 H35A 0.9300
C36 C37 1.376(6)
C36 H36A 0.9300
C37 C38 1.373(6)
C37 H37A 0.9300
C38 C39 1.390(5)
C38 H38A 0.9300
C39 H39A 0.9300
Co2 Cl4 2.1988(14)
Co2 Cl3 2.2395(12)
Co2 P3 2.3863(11)
Co2 P4 2.3907(12)
P3 C73 1.810(4)
P3 C67 1.821(4)
P3 C63 1.830(4)
P4 C40 1.816(4)
P4 C52 1.817(4)
P4 C46 1.827(3)
O2 C64 1.389(4)
O2 C57 1.395(4)
C40 C41 1.379(5)
C40 C45 1.382(5)
C41 C42 1.377(6)
C41 H41A 0.9300
C42 C43 1.375(7)
C42 H42A 0.9300
C43 C44 1.358(6)
C43 H43A 0.9300
C44 C45 1.394(6)
C44 H44A 0.9300
C45 H45A 0.9300
C46 C47 1.382(5)
C46 C51 1.390(5)
C47 C48 1.394(5)
C47 H47A 0.9300
C48 C49 1.363(6)
C48 H48A 0.9300
C49 C50 1.380(6)
C49 H49A 0.9300
C50 C51 1.385(5)
C50 H50A 0.9300
C51 H51A 0.9300
C52 C53 1.388(4)
C52 C57 1.409(4)
C53 C54 1.373(5)
C53 H53A 0.9300
C54 C55 1.397(5)
C54 H54A 0.9300
C55 C56 1.396(5)
C55 H55A 0.9300
C56 C57 1.369(4)
C56 C58 1.536(5)
C58 C59 1.528(5)
C58 C65 1.542(5)
C58 C66 1.545(5)
C59 C64 1.384(4)
C59 C60 1.401(5)
C60 C61 1.383(5)
C60 H60A 0.9300
C61 C62 1.373(5)
C61 H61A 0.9300
C62 C63 1.395(5)
C62 H62A 0.9300
C63 C64 1.401(5)
C65 H65A 0.9600
C65 H65B 0.9600
C65 H65C 0.9600
C66 H66A 0.9600
C66 H66B 0.9600
C66 H66C 0.9600
C67 C68 1.385(5)
C67 C72 1.401(5)
C68 C69 1.378(6)
C68 H68A 0.9300
C69 C70 1.378(5)
C69 H69A 0.9300
C70 C71 1.363(6)
C70 H70A 0.9300
C71 C72 1.382(6)
C71 H71A 0.9300
C72 H72A 0.9300
C73 C74 1.382(5)
C73 C78 1.399(5)
C74 C75 1.386(6)
C74 H74A 0.9300
C75 C76 1.361(6)
C75 H75A 0.9300
C76 C77 1.366(6)
C76 H76A 0.9300
C77 C78 1.372(6)
C77 H77A 0.9300
C78 H78A 0.9300
